data_7247592
loop_
_publ_author_name
'Kawahata, Masatoshi'
'Yamamoto, Haruka'
'Tominaga, Masahide'
'Yamaguchi, Kentaro'

_publ_section_title
;
 Multiple intermolecular interactions in guest inclusion by acyclic host
 compounds
;
_journal_issue 44
_journal_name_full CrystEngComm
_journal_page_first 6137
_journal_page_last 6143
_journal_paper_doi 10.1039/D3CE00775H
_journal_volume 25
_journal_year 2023
_chemical_formula_sum 'C25 H28 N2 O8'
_chemical_formula_weight 484.49
_space_group_crystal_system triclinic
_space_group_IT_number 2
_space_group_name_Hall '-P 1'
_space_group_name_H-M_alt 'P -1'
_atom_sites_solution_hydrogens mixed
_audit_creation_method SHELXL-2018/3
_audit_update_record
;
2023-06-06 deposited with the CCDC.	2023-10-23 downloaded from the CCDC.
;
_cell_angle_alpha 95.120(4)
_cell_angle_beta 94.102(5)
_cell_angle_gamma 99.743(4)
_cell_formula_units_Z 2
_cell_length_a 7.0715(10)
_cell_length_b 10.4603(14)
_cell_length_c 15.710(2)
_cell_measurement_reflns_used 9876
_cell_measurement_temperature 100(2)
_cell_measurement_theta_max 79.63
_cell_measurement_theta_min 2.84
_cell_volume 1136.3(3)
_computing_cell_refinement 'SAINT (Bruker AXS, 2015)'
_computing_data_collection 'APEX3 (Bruker AXS, 2015)'
_computing_data_reduction 'SAINT (Bruker AXS, 2015)'
_computing_molecular_graphics 'ORTEP-3 for Windows (Farrugia, 1997)'
_computing_publication_material 'SHELXLE (H\"ubschle et al., 2011)'
_computing_structure_refinement 'SHELXL-2018/3 (Sheldrick, 2018)'
_computing_structure_solution 'SHELXT 2018/2 (Sheldrick, 2018)'
_diffrn_ambient_temperature 100(2)
_diffrn_detector_area_resol_mean 10.24
_diffrn_measured_fraction_theta_full 0.947
_diffrn_measured_fraction_theta_max 0.896
_diffrn_measurement_device_type 'BrukerD8 goniometer'
_diffrn_measurement_method 'omega and phi scans'
_diffrn_radiation_type CuK\a
_diffrn_radiation_wavelength 1.54178
_diffrn_reflns_av_R_equivalents 0.0356
_diffrn_reflns_av_unetI/netI 0.0306
_diffrn_reflns_Laue_measured_fraction_full 0.947
_diffrn_reflns_Laue_measured_fraction_max 0.896
_diffrn_reflns_limit_h_max 8
_diffrn_reflns_limit_h_min -8
_diffrn_reflns_limit_k_max 12
_diffrn_reflns_limit_k_min -13
_diffrn_reflns_limit_l_max 19
_diffrn_reflns_limit_l_min -19
_diffrn_reflns_number 14281
_diffrn_reflns_point_group_measured_fraction_full 0.947
_diffrn_reflns_point_group_measured_fraction_max 0.896
_diffrn_reflns_theta_full 67.679
_diffrn_reflns_theta_max 79.614
_diffrn_reflns_theta_min 4.311
_diffrn_source 'rotating-anode X-ray tube'
_exptl_absorpt_coefficient_mu 0.888
_exptl_absorpt_correction_T_max 0.9288
_exptl_absorpt_correction_T_min 0.7546
_exptl_absorpt_correction_type empirical
_exptl_absorpt_process_details 'SADABS Sheldrick 1996'
_exptl_crystal_colour colourless
_exptl_crystal_density_diffrn 1.416
_exptl_crystal_description prismatic
_exptl_crystal_F_000 512
_exptl_crystal_size_max 0.120
_exptl_crystal_size_mid 0.120
_exptl_crystal_size_min 0.100
_refine_diff_density_max 0.280
_refine_diff_density_min -0.221
_refine_diff_density_rms 0.050
_refine_ls_extinction_method none
_refine_ls_goodness_of_fit_ref 1.131
_refine_ls_hydrogen_treatment mixed
_refine_ls_matrix_type full
_refine_ls_number_parameters 372
_refine_ls_number_reflns 4426
_refine_ls_number_restraints 24
_refine_ls_restrained_S_all 1.134
_refine_ls_R_factor_all 0.0501
_refine_ls_R_factor_gt 0.0462
_refine_ls_shift/su_max 0.001
_refine_ls_shift/su_mean 0.000
_refine_ls_structure_factor_coef Fsqd
_refine_ls_weighting_details 'w=1/[\s^2^(Fo^2^)+(0.0663P)^2^+0.5634P] where P=(Fo^2^+2Fc^2^)/3'
_refine_ls_weighting_scheme calc
_refine_ls_wR_factor_gt 0.1347
_refine_ls_wR_factor_ref 0.1389
_reflns_Friedel_coverage 0.000
_reflns_number_gt 3956
_reflns_number_total 4426
_reflns_threshold_expression 'I > 2\s(I)'
_cod_data_source_file d3ce00775h2.cif
_cod_data_source_block 1c
_cod_depositor_comments 'Adding full bibliography for 7247591--7247596.cif.'
_cod_database_code 7247592
_shelx_shelxl_version_number 2018/3
_shelx_space_group_comment
;
The symmetry employed for this shelxl refinement is uniquely defined
by the following loop, which should always be used as a source of
symmetry information in preference to the above space-group names.
They are only intended as comments.
;
_shelx_estimated_absorpt_t_min 0.901
_shelx_estimated_absorpt_t_max 0.916

loop_
_space_group_symop_operation_xyz
'x, y, z'
'-x, -y, -z'

loop_
_atom_site_label
_atom_site_type_symbol
_atom_site_fract_x
_atom_site_fract_y
_atom_site_fract_z
_atom_site_U_iso_or_equiv
_atom_site_adp_type
_atom_site_occupancy
_atom_site_site_symmetry_order
_atom_site_calc_flag
_atom_site_refinement_flags_posn
_atom_site_refinement_flags_adp
_atom_site_refinement_flags_occupancy
_atom_site_disorder_assembly
_atom_site_disorder_group
C1 C 0.1917(2) 0.29475(14) 0.85634(9) 0.0214(3) Uani 1 1 d . . . . .
C2 C 0.3420(2) 0.31854(14) 0.78966(9) 0.0201(3) Uani 1 1 d . . . . .
H2A H 0.318105 0.244507 0.744096 0.024 Uiso 1 1 calc R U . . .
H2B H 0.472809 0.322960 0.818099 0.024 Uiso 1 1 calc R U . . .
C3 C 0.3316(2) 0.44721(14) 0.74865(9) 0.0208(3) Uani 1 1 d . . . . .
C4 C 0.1262(2) 0.44325(15) 0.70717(10) 0.0248(3) Uani 1 1 d . . . . .
H4A H 0.095394 0.371526 0.660076 0.030 Uiso 1 1 calc R U . . .
H4B H 0.119043 0.526251 0.682403 0.030 Uiso 1 1 calc R U . . .
C5 C -0.0218(2) 0.42223(16) 0.77425(11) 0.0285(4) Uani 1 1 d . . . . .
H5 H -0.154077 0.418678 0.745903 0.034 Uiso 1 1 calc R U . . .
C6 C -0.0124(2) 0.29402(15) 0.81338(10) 0.0250(3) Uani 1 1 d . . . . .
H6A H -0.046160 0.220122 0.767866 0.030 Uiso 1 1 calc R U . . .
H6B H -0.107461 0.281865 0.856583 0.030 Uiso 1 1 calc R U . . .
C7 C 0.2361(3) 0.41053(15) 0.92675(10) 0.0278(4) Uani 1 1 d . . . . .
H7A H 0.142721 0.397733 0.970612 0.033 Uiso 1 1 calc R U . . .
H7B H 0.366851 0.414826 0.955172 0.033 Uiso 1 1 calc R U . . .
C8 C 0.2239(3) 0.53858(16) 0.88800(11) 0.0311(4) Uani 1 1 d . . . . .
H8 H 0.253665 0.612329 0.934715 0.037 Uiso 1 1 calc R U . . .
C9 C 0.3723(2) 0.56011(15) 0.82117(10) 0.0262(3) Uani 1 1 d . . . . .
H9A H 0.365833 0.643515 0.796826 0.031 Uiso 1 1 calc R U . . .
H9B H 0.503636 0.565452 0.849279 0.031 Uiso 1 1 calc R U . . .
C10 C 0.0215(3) 0.53527(17) 0.84531(12) 0.0346(4) Uani 1 1 d . . . . .
H10A H -0.074271 0.523147 0.888187 0.041 Uiso 1 1 calc R U . . .
H10B H 0.014471 0.618546 0.820901 0.041 Uiso 1 1 calc R U . . .
C11 C 0.2014(2) 0.16510(14) 0.89334(9) 0.0214(3) Uani 1 1 d . . . . .
C12 C 0.1523(2) 0.04357(15) 0.84266(10) 0.0218(3) Uani 1 1 d . . . . .
C13 C 0.1605(2) -0.07351(15) 0.87778(10) 0.0254(3) Uani 1 1 d . . . . .
H13 H 0.124865 -0.153559 0.842158 0.030 Uiso 1 1 calc R U . . .
C14 C 0.2195(2) -0.07519(15) 0.96352(11) 0.0256(3) Uani 1 1 d . . . . .
H14 H 0.226537 -0.154787 0.987327 0.031 Uiso 1 1 calc R U . . .
C15 C 0.2674(2) 0.04277(15) 1.01291(9) 0.0232(3) Uani 1 1 d . . . . .
C16 C 0.2593(2) 0.16029(15) 0.97934(10) 0.0229(3) Uani 1 1 d . . . . .
H16 H 0.294164 0.239374 1.016004 0.027 Uiso 1 1 calc R U . . .
C17 C 0.4764(2) 0.46717(14) 0.68062(9) 0.0201(3) Uani 1 1 d . . . . .
C18 C 0.4764(2) 0.37347(15) 0.60981(10) 0.0219(3) Uani 1 1 d . . . . .
C19 C 0.6140(2) 0.39082(16) 0.54977(10) 0.0254(3) Uani 1 1 d . . . . .
H19 H 0.612844 0.324572 0.504150 0.031 Uiso 1 1 calc R U . . .
C20 C 0.7501(2) 0.50242(16) 0.55624(10) 0.0264(3) Uani 1 1 d . . . . .
H20 H 0.842903 0.514841 0.515547 0.032 Uiso 1 1 calc R U . . .
C21 C 0.7478(2) 0.59602(15) 0.62372(10) 0.0225(3) Uani 1 1 d . . . . .
C22 C 0.6153(2) 0.57953(15) 0.68509(10) 0.0223(3) Uani 1 1 d . . . . .
H22 H 0.619766 0.646208 0.730778 0.027 Uiso 1 1 calc R U . . .
N1 N 0.3294(2) 0.04420(14) 1.10388(9) 0.0278(3) Uani 1 1 d . . . . .
N2 N 0.8931(2) 0.71324(14) 0.63321(9) 0.0275(3) Uani 1 1 d . . . . .
O1 O 0.09648(17) 0.04244(11) 0.75807(7) 0.0260(3) Uani 1 1 d . . . . .
H1 H 0.049(3) -0.040(2) 0.7378(14) 0.039 Uiso 1 1 d . U . . .
O2 O 0.35019(19) -0.05886(13) 1.13171(8) 0.0371(3) Uani 1 1 d . . . . .
O3 O 0.3587(2) 0.14956(13) 1.14866(8) 0.0416(3) Uani 1 1 d . . . . .
O4 O 0.33813(16) 0.26556(11) 0.60005(7) 0.0260(3) Uani 1 1 d . . . . .
H4 H 0.354(3) 0.219(2) 0.5530(15) 0.039 Uiso 1 1 d . U . . .
O5 O 1.01546(19) 0.72583(13) 0.58119(9) 0.0404(3) Uani 1 1 d . . . . .
O6 O 0.88960(19) 0.79573(12) 0.69428(8) 0.0363(3) Uani 1 1 d . . . . .
C23 C 0.3981(5) 0.0377(3) 0.39726(16) 0.0248(9) Uani 0.699(9) 1 d . . P A 1
C24 C 0.5600(14) 0.0643(9) 0.3411(5) 0.0455(18) Uani 0.699(9) 1 d . . P A 1
H24A H 0.508406 0.079078 0.283915 0.068 Uiso 0.699(9) 1 calc R U P A 1
H24B H 0.626247 -0.010793 0.336321 0.068 Uiso 0.699(9) 1 calc R U P A 1
H24C H 0.651241 0.141879 0.366233 0.068 Uiso 0.699(9) 1 calc R U P A 1
C25 C 0.1262(15) -0.1116(9) 0.4226(5) 0.066(2) Uani 0.699(9) 1 d . . P A 1
H25A H 0.020978 -0.067057 0.404763 0.099 Uiso 0.699(9) 1 calc R U P A 1
H25B H 0.165847 -0.086285 0.483721 0.099 Uiso 0.699(9) 1 calc R U P A 1
H25C H 0.082394 -0.206129 0.413010 0.099 Uiso 0.699(9) 1 calc R U P A 1
O7 O 0.3793(13) 0.1072(13) 0.4602(9) 0.0360(14) Uani 0.699(9) 1 d . . P A 1
O8 O 0.2846(5) -0.0757(2) 0.37409(16) 0.0407(8) Uani 0.699(9) 1 d . . P A 1
C23B C 0.2981(15) 0.0030(8) 0.4187(5) 0.036(2) Uani 0.301(9) 1 d . U P A 2
C24B C 0.116(2) -0.0787(18) 0.4380(13) 0.045(3) Uani 0.301(9) 1 d . U P A 2
H24D H 0.065036 -0.141268 0.388099 0.068 Uiso 0.301(9) 1 calc R U P A 2
H24E H 0.021657 -0.022726 0.450983 0.068 Uiso 0.301(9) 1 calc R U P A 2
H24F H 0.141457 -0.125872 0.487492 0.068 Uiso 0.301(9) 1 calc R U P A 2
C25B C 0.538(3) 0.040(2) 0.3308(15) 0.051(4) Uani 0.301(9) 1 d . U P A 2
H25D H 0.578154 0.003984 0.276722 0.076 Uiso 0.301(9) 1 calc R U P A 2
H25E H 0.641587 0.046344 0.376464 0.076 Uiso 0.301(9) 1 calc R U P A 2
H25F H 0.508284 0.127259 0.324254 0.076 Uiso 0.301(9) 1 calc R U P A 2
O7B O 0.337(3) 0.111(3) 0.454(2) 0.032(3) Uani 0.301(9) 1 d . U P A 2
O8B O 0.3762(13) -0.0397(8) 0.3516(5) 0.048(2) Uani 0.301(9) 1 d . U P A 2

loop_
_atom_site_aniso_label
_atom_site_aniso_U_11
_atom_site_aniso_U_22
_atom_site_aniso_U_33
_atom_site_aniso_U_23
_atom_site_aniso_U_13
_atom_site_aniso_U_12
C1 0.0273(8) 0.0154(7) 0.0209(7) -0.0003(5) 0.0049(6) 0.0023(6)
C2 0.0230(7) 0.0156(7) 0.0207(7) -0.0008(5) 0.0008(5) 0.0022(5)
C3 0.0242(7) 0.0150(7) 0.0225(7) 0.0003(5) 0.0026(6) 0.0019(5)
C4 0.0252(8) 0.0205(8) 0.0297(8) 0.0052(6) 0.0038(6) 0.0051(6)
C5 0.0264(8) 0.0246(8) 0.0380(9) 0.0077(7) 0.0083(7) 0.0095(6)
C6 0.0255(8) 0.0215(8) 0.0290(8) 0.0042(6) 0.0072(6) 0.0045(6)
C7 0.0408(9) 0.0177(8) 0.0240(7) -0.0025(6) 0.0080(6) 0.0027(6)
C8 0.0480(10) 0.0166(8) 0.0291(8) -0.0034(6) 0.0122(7) 0.0058(7)
C9 0.0361(9) 0.0141(7) 0.0269(8) -0.0018(6) 0.0054(6) 0.0015(6)
C10 0.0439(10) 0.0223(9) 0.0429(10) 0.0061(7) 0.0193(8) 0.0133(7)
C11 0.0231(7) 0.0172(7) 0.0230(7) -0.0012(6) 0.0038(6) 0.0014(5)
C12 0.0226(7) 0.0192(8) 0.0222(7) -0.0007(6) 0.0016(5) 0.0015(6)
C13 0.0291(8) 0.0165(7) 0.0281(8) -0.0013(6) 0.0002(6) -0.0002(6)
C14 0.0263(8) 0.0193(8) 0.0307(8) 0.0048(6) 0.0016(6) 0.0015(6)
C15 0.0230(7) 0.0230(8) 0.0224(7) 0.0036(6) 0.0013(6) 0.0004(6)
C16 0.0243(7) 0.0188(7) 0.0237(7) -0.0008(6) 0.0025(6) -0.0002(6)
C17 0.0211(7) 0.0171(7) 0.0217(7) 0.0017(5) 0.0002(5) 0.0031(5)
C18 0.0230(7) 0.0173(7) 0.0242(7) 0.0013(5) -0.0005(6) 0.0016(5)
C19 0.0277(8) 0.0231(8) 0.0248(7) -0.0017(6) 0.0027(6) 0.0046(6)
C20 0.0245(8) 0.0291(9) 0.0262(8) 0.0047(6) 0.0042(6) 0.0048(6)
C21 0.0216(7) 0.0181(7) 0.0267(7) 0.0059(6) -0.0001(6) -0.0011(6)
C22 0.0258(7) 0.0171(7) 0.0229(7) 0.0015(5) -0.0017(6) 0.0021(6)
N1 0.0276(7) 0.0287(8) 0.0248(7) 0.0039(5) -0.0003(5) -0.0013(5)
N2 0.0260(7) 0.0238(7) 0.0305(7) 0.0063(5) -0.0019(5) -0.0017(5)
O1 0.0356(6) 0.0171(6) 0.0220(5) -0.0016(4) -0.0030(4) -0.0002(4)
O2 0.0450(7) 0.0310(7) 0.0326(6) 0.0121(5) -0.0053(5) -0.0016(5)
O3 0.0612(9) 0.0334(7) 0.0254(6) -0.0024(5) -0.0066(6) 0.0023(6)
O4 0.0293(6) 0.0193(6) 0.0256(6) -0.0048(4) 0.0029(4) -0.0029(4)
O5 0.0337(7) 0.0386(8) 0.0468(8) 0.0082(6) 0.0141(6) -0.0061(5)
O6 0.0400(7) 0.0267(7) 0.0350(7) -0.0015(5) 0.0009(5) -0.0108(5)
C23 0.0284(17) 0.0236(15) 0.0198(12) -0.0036(10) -0.0051(10) 0.0031(12)
C24 0.032(3) 0.071(4) 0.027(2) 0.003(2) 0.0018(19) -0.005(2)
C25 0.077(4) 0.070(5) 0.035(3) 0.006(3) -0.001(2) -0.034(4)
O7 0.038(4) 0.0358(19) 0.031(2) -0.0113(14) -0.004(3) 0.010(3)
O8 0.0495(17) 0.0304(14) 0.0332(12) -0.0089(9) -0.0027(11) -0.0098(11)
C23B 0.038(4) 0.033(3) 0.035(3) 0.001(3) -0.010(3) 0.006(3)
C24B 0.032(4) 0.047(6) 0.043(7) -0.006(4) -0.005(4) -0.021(4)
C25B 0.034(6) 0.072(8) 0.047(7) -0.003(5) -0.005(5) 0.019(6)
O7B 0.033(7) 0.029(3) 0.033(4) -0.010(3) -0.005(5) 0.012(5)
O8B 0.047(4) 0.049(4) 0.044(3) -0.011(3) -0.010(3) 0.015(3)

loop_
_atom_type_symbol
_atom_type_description
_atom_type_scat_dispersion_real
_atom_type_scat_dispersion_imag
_atom_type_scat_source
C C 0.0181 0.0091 'International Tables Vol C Tables 4.2.6.8 and 6.1.1.4'
H H 0.0000 0.0000 'International Tables Vol C Tables 4.2.6.8 and 6.1.1.4'
N N 0.0311 0.0180 'International Tables Vol C Tables 4.2.6.8 and 6.1.1.4'
O O 0.0492 0.0322 'International Tables Vol C Tables 4.2.6.8 and 6.1.1.4'

loop_
_geom_angle_atom_site_label_1
_geom_angle_atom_site_label_2
_geom_angle_atom_site_label_3
_geom_angle
_geom_angle_site_symmetry_1
_geom_angle_site_symmetry_3
_geom_angle_publ_flag
C11 C1 C7 111.57(12) . . ?
C11 C1 C6 110.49(12) . . ?
C7 C1 C6 107.32(12) . . ?
C11 C1 C2 109.96(12) . . ?
C7 C1 C2 107.71(12) . . ?
C6 C1 C2 109.71(12) . . ?
C1 C2 C3 111.32(11) . . ?
C1 C2 H2A 109.4 . . ?
C3 C2 H2A 109.4 . . ?
C1 C2 H2B 109.4 . . ?
C3 C2 H2B 109.4 . . ?
H2A C2 H2B 108.0 . . ?
C17 C3 C9 111.34(12) . . ?
C17 C3 C4 109.66(12) . . ?
C9 C3 C4 107.47(12) . . ?
C17 C3 C2 110.74(11) . . ?
C9 C3 C2 107.85(12) . . ?
C4 C3 C2 109.70(12) . . ?
C3 C4 C5 110.52(13) . . ?
C3 C4 H4A 109.5 . . ?
C5 C4 H4A 109.5 . . ?
C3 C4 H4B 109.5 . . ?
C5 C4 H4B 109.5 . . ?
H4A C4 H4B 108.1 . . ?
C10 C5 C6 109.27(14) . . ?
C10 C5 C4 109.55(14) . . ?
C6 C5 C4 110.23(12) . . ?
C10 C5 H5 109.3 . . ?
C6 C5 H5 109.3 . . ?
C4 C5 H5 109.3 . . ?
C5 C6 C1 110.77(13) . . ?
C5 C6 H6A 109.5 . . ?
C1 C6 H6A 109.5 . . ?
C5 C6 H6B 109.5 . . ?
C1 C6 H6B 109.5 . . ?
H6A C6 H6B 108.1 . . ?
C8 C7 C1 110.39(13) . . ?
C8 C7 H7A 109.6 . . ?
C1 C7 H7A 109.6 . . ?
C8 C7 H7B 109.6 . . ?
C1 C7 H7B 109.6 . . ?
H7A C7 H7B 108.1 . . ?
C10 C8 C7 110.49(15) . . ?
C10 C8 C9 109.63(14) . . ?
C7 C8 C9 109.61(13) . . ?
C10 C8 H8 109.0 . . ?
C7 C8 H8 109.0 . . ?
C9 C8 H8 109.0 . . ?
C3 C9 C8 110.33(13) . . ?
C3 C9 H9A 109.6 . . ?
C8 C9 H9A 109.6 . . ?
C3 C9 H9B 109.6 . . ?
C8 C9 H9B 109.6 . . ?
H9A C9 H9B 108.1 . . ?
C5 C10 C8 108.39(13) . . ?
C5 C10 H10A 110.0 . . ?
C8 C10 H10A 110.0 . . ?
C5 C10 H10B 110.0 . . ?
C8 C10 H10B 110.0 . . ?
H10A C10 H10B 108.4 . . ?
C16 C11 C12 115.98(14) . . ?
C16 C11 C1 121.65(13) . . ?
C12 C11 C1 122.37(13) . . ?
O1 C12 C13 119.99(13) . . ?
O1 C12 C11 118.55(13) . . ?
C13 C12 C11 121.47(14) . . ?
C14 C13 C12 121.24(14) . . ?
C14 C13 H13 119.4 . . ?
C12 C13 H13 119.4 . . ?
C15 C14 C13 117.42(14) . . ?
C15 C14 H14 121.3 . . ?
C13 C14 H14 121.3 . . ?
C14 C15 C16 122.25(14) . . ?
C14 C15 N1 118.73(14) . . ?
C16 C15 N1 119.02(14) . . ?
C15 C16 C11 121.64(14) . . ?
C15 C16 H16 119.2 . . ?
C11 C16 H16 119.2 . . ?
C22 C17 C18 116.10(14) . . ?
C22 C17 C3 121.56(13) . . ?
C18 C17 C3 122.34(13) . . ?
O4 C18 C19 119.81(13) . . ?
O4 C18 C17 118.44(13) . . ?
C19 C18 C17 121.75(14) . . ?
C20 C19 C18 120.74(14) . . ?
C20 C19 H19 119.6 . . ?
C18 C19 H19 119.6 . . ?
C19 C20 C21 117.92(14) . . ?
C19 C20 H20 121.0 . . ?
C21 C20 H20 121.0 . . ?
C20 C21 C22 122.27(14) . . ?
C20 C21 N2 118.97(14) . . ?
C22 C21 N2 118.71(14) . . ?
C17 C22 C21 121.17(14) . . ?
C17 C22 H22 119.4 . . ?
C21 C22 H22 119.4 . . ?
O2 N1 O3 123.30(14) . . ?
O2 N1 C15 118.69(13) . . ?
O3 N1 C15 118.01(14) . . ?
O5 N2 O6 122.90(14) . . ?
O5 N2 C21 118.98(14) . . ?
O6 N2 C21 118.11(14) . . ?
C12 O1 H1 107.6(15) . . ?
C18 O4 H4 107.6(15) . . ?
O7 C23 O8 122.8(8) . . ?
O7 C23 C24 124.2(7) . . ?
O8 C23 C24 112.7(4) . . ?
C23 C24 H24A 109.5 . . ?
C23 C24 H24B 109.5 . . ?
H24A C24 H24B 109.5 . . ?
C23 C24 H24C 109.5 . . ?
H24A C24 H24C 109.5 . . ?
H24B C24 H24C 109.5 . . ?
O8 C25 H25A 109.5 . . ?
O8 C25 H25B 109.5 . . ?
H25A C25 H25B 109.5 . . ?
O8 C25 H25C 109.5 . . ?
H25A C25 H25C 109.5 . . ?
H25B C25 H25C 109.5 . . ?
C23 O8 C25 117.8(5) . . ?
O7B C23B O8B 125.3(18) . . ?
O7B C23B C24B 117.1(16) . . ?
O8B C23B C24B 115.8(10) . . ?
C23B C24B H24D 109.5 . . ?
C23B C24B H24E 109.5 . . ?
H24D C24B H24E 109.5 . . ?
C23B C24B H24F 109.5 . . ?
H24D C24B H24F 109.5 . . ?
H24E C24B H24F 109.5 . . ?
O8B C25B H25D 109.5 . . ?
O8B C25B H25E 109.5 . . ?
H25D C25B H25E 109.5 . . ?
O8B C25B H25F 109.5 . . ?
H25D C25B H25F 109.5 . . ?
H25E C25B H25F 109.5 . . ?
C23B O8B C25B 115.6(13) . . ?

loop_
_geom_bond_atom_site_label_1
_geom_bond_atom_site_label_2
_geom_bond_distance
_geom_bond_site_symmetry_2
_geom_bond_publ_flag
C1 C11 1.532(2) . ?
C1 C7 1.540(2) . ?
C1 C6 1.548(2) . ?
C1 C2 1.551(2) . ?
C2 C3 1.554(2) . ?
C2 H2A 0.9900 . ?
C2 H2B 0.9900 . ?
C3 C17 1.536(2) . ?
C3 C9 1.541(2) . ?
C3 C4 1.541(2) . ?
C4 C5 1.541(2) . ?
C4 H4A 0.9900 . ?
C4 H4B 0.9900 . ?
C5 C10 1.527(2) . ?
C5 C6 1.534(2) . ?
C5 H5 1.0000 . ?
C6 H6A 0.9900 . ?
C6 H6B 0.9900 . ?
C7 C8 1.533(2) . ?
C7 H7A 0.9900 . ?
C7 H7B 0.9900 . ?
C8 C10 1.530(3) . ?
C8 C9 1.541(2) . ?
C8 H8 1.0000 . ?
C9 H9A 0.9900 . ?
C9 H9B 0.9900 . ?
C10 H10A 0.9900 . ?
C10 H10B 0.9900 . ?
C11 C16 1.391(2) . ?
C11 C12 1.415(2) . ?
C12 O1 1.3572(18) . ?
C12 C13 1.396(2) . ?
C13 C14 1.384(2) . ?
C13 H13 0.9500 . ?
C14 C15 1.375(2) . ?
C14 H14 0.9500 . ?
C15 C16 1.389(2) . ?
C15 N1 1.4625(19) . ?
C16 H16 0.9500 . ?
C17 C22 1.391(2) . ?
C17 C18 1.416(2) . ?
C18 O4 1.3521(19) . ?
C18 C19 1.404(2) . ?
C19 C20 1.373(2) . ?
C19 H19 0.9500 . ?
C20 C21 1.380(2) . ?
C20 H20 0.9500 . ?
C21 C22 1.394(2) . ?
C21 N2 1.449(2) . ?
C22 H22 0.9500 . ?
N1 O2 1.2262(19) . ?
N1 O3 1.2312(19) . ?
N2 O5 1.2312(19) . ?
N2 O6 1.2363(19) . ?
O1 H1 0.89(2) . ?
O4 H4 0.87(2) . ?
C23 O7 1.203(14) . ?
C23 O8 1.321(5) . ?
C23 C24 1.499(10) . ?
C24 H24A 0.9800 . ?
C24 H24B 0.9800 . ?
C24 H24C 0.9800 . ?
C25 O8 1.417(11) . ?
C25 H25A 0.9800 . ?
C25 H25B 0.9800 . ?
C25 H25C 0.9800 . ?
C23B O7B 1.19(3) . ?
C23B O8B 1.303(15) . ?
C23B C24B 1.49(2) . ?
C24B H24D 0.9800 . ?
C24B H24E 0.9800 . ?
C24B H24F 0.9800 . ?
C25B O8B 1.37(3) . ?
C25B H25D 0.9800 . ?
C25B H25E 0.9800 . ?
C25B H25F 0.9800 . ?

loop_
_geom_torsion_atom_site_label_1
_geom_torsion_atom_site_label_2
_geom_torsion_atom_site_label_3
_geom_torsion_atom_site_label_4
_geom_torsion
_geom_torsion_site_symmetry_1
_geom_torsion_site_symmetry_2
_geom_torsion_site_symmetry_3
_geom_torsion_site_symmetry_4
_geom_torsion_publ_flag
C11 C1 C2 C3 178.17(11) . . . . ?
C7 C1 C2 C3 -60.06(15) . . . . ?
C6 C1 C2 C3 56.46(15) . . . . ?
C1 C2 C3 C17 -178.10(11) . . . . ?
C1 C2 C3 C9 59.85(15) . . . . ?
C1 C2 C3 C4 -56.92(15) . . . . ?
C17 C3 C4 C5 179.57(12) . . . . ?
C9 C3 C4 C5 -59.26(16) . . . . ?
C2 C3 C4 C5 57.75(16) . . . . ?
C3 C4 C5 C10 61.14(16) . . . . ?
C3 C4 C5 C6 -59.13(17) . . . . ?
C10 C5 C6 C1 -61.65(16) . . . . ?
C4 C5 C6 C1 58.79(17) . . . . ?
C11 C1 C6 C5 -178.60(12) . . . . ?
C7 C1 C6 C5 59.55(16) . . . . ?
C2 C1 C6 C5 -57.21(16) . . . . ?
C11 C1 C7 C8 -179.59(13) . . . . ?
C6 C1 C7 C8 -58.42(17) . . . . ?
C2 C1 C7 C8 59.65(17) . . . . ?
C1 C7 C8 C10 60.42(17) . . . . ?
C1 C7 C8 C9 -60.50(18) . . . . ?
C17 C3 C9 C8 179.38(12) . . . . ?
C4 C3 C9 C8 59.27(16) . . . . ?
C2 C3 C9 C8 -58.94(16) . . . . ?
C10 C8 C9 C3 -61.29(16) . . . . ?
C7 C8 C9 C3 60.15(18) . . . . ?
C6 C5 C10 C8 60.29(17) . . . . ?
C4 C5 C10 C8 -60.56(17) . . . . ?
C7 C8 C10 C5 -60.16(17) . . . . ?
C9 C8 C10 C5 60.75(17) . . . . ?
C7 C1 C11 C16 -4.8(2) . . . . ?
C6 C1 C11 C16 -124.08(15) . . . . ?
C2 C1 C11 C16 114.68(15) . . . . ?
C7 C1 C11 C12 175.20(14) . . . . ?
C6 C1 C11 C12 55.89(18) . . . . ?
C2 C1 C11 C12 -65.35(18) . . . . ?
C16 C11 C12 O1 -179.38(13) . . . . ?
C1 C11 C12 O1 0.7(2) . . . . ?
C16 C11 C12 C13 0.5(2) . . . . ?
C1 C11 C12 C13 -179.43(14) . . . . ?
O1 C12 C13 C14 179.07(14) . . . . ?
C11 C12 C13 C14 -0.9(2) . . . . ?
C12 C13 C14 C15 0.8(2) . . . . ?
C13 C14 C15 C16 -0.4(2) . . . . ?
C13 C14 C15 N1 179.69(14) . . . . ?
C14 C15 C16 C11 0.1(2) . . . . ?
N1 C15 C16 C11 -179.96(14) . . . . ?
C12 C11 C16 C15 -0.2(2) . . . . ?
C1 C11 C16 C15 179.78(14) . . . . ?
C9 C3 C17 C22 -3.87(19) . . . . ?
C4 C3 C17 C22 114.93(15) . . . . ?
C2 C3 C17 C22 -123.86(14) . . . . ?
C9 C3 C17 C18 176.46(13) . . . . ?
C4 C3 C17 C18 -64.73(17) . . . . ?
C2 C3 C17 C18 56.47(17) . . . . ?
C22 C17 C18 O4 -176.63(13) . . . . ?
C3 C17 C18 O4 3.0(2) . . . . ?
C22 C17 C18 C19 2.6(2) . . . . ?
C3 C17 C18 C19 -177.68(13) . . . . ?
O4 C18 C19 C20 176.95(14) . . . . ?
C17 C18 C19 C20 -2.3(2) . . . . ?
C18 C19 C20 C21 0.4(2) . . . . ?
C19 C20 C21 C22 1.0(2) . . . . ?
C19 C20 C21 N2 178.44(14) . . . . ?
C18 C17 C22 C21 -1.2(2) . . . . ?
C3 C17 C22 C21 179.10(13) . . . . ?
C20 C21 C22 C17 -0.6(2) . . . . ?
N2 C21 C22 C17 -178.02(13) . . . . ?
C14 C15 N1 O2 5.3(2) . . . . ?
C16 C15 N1 O2 -174.60(14) . . . . ?
C14 C15 N1 O3 -174.93(15) . . . . ?
C16 C15 N1 O3 5.2(2) . . . . ?
C20 C21 N2 O5 -0.5(2) . . . . ?
C22 C21 N2 O5 177.01(14) . . . . ?
C20 C21 N2 O6 -179.60(14) . . . . ?
C22 C21 N2 O6 -2.1(2) . . . . ?
O7 C23 O8 C25 4.6(8) . . . . ?
C24 C23 O8 C25 179.9(7) . . . . ?
O7B C23B O8B C25B 11.8(19) . . . . ?
C24B C23B O8B C25B 176.0(15) . . . . ?
